data_7150257
loop_
_publ_author_name
'Pesquet, Anthony'
'Da\"ich, Adam'
'Decroix, Bernard'
'Van Hijfte, Luc'

_publ_section_title
;
 Acid-catalysed formation of tricyclic N,S-acetals in imidazolinone
 series based on the use of the unprecedented N-acyliminium ion cascade
 reaction involving transposition, heterocyclisation and
 pi-cyclisation.
;
_journal_issue 21
_journal_name_full 'Organic &amp; biomolecular chemistry'
_journal_page_first 3937
_journal_page_last 3947
_journal_paper_doi 10.1039/b508214e
_journal_volume 3
_journal_year 2005
_chemical_formula_sum 'C13 H16 N2 O S'
_chemical_formula_weight 248.34
_chemical_name_systematic
;
?
;
_space_group_IT_number 33
_symmetry_cell_setting orthorhombic
_symmetry_space_group_name_Hall 'P 2c -2n'
_symmetry_space_group_name_H-M 'P n a 21'
_atom_sites_solution_hydrogens geom
_atom_sites_solution_primary direct
_atom_sites_solution_secondary difmap
_audit_creation_method SHELXL-97
_cell_angle_alpha 90.00
_cell_angle_beta 90.00
_cell_angle_gamma 90.00
_cell_formula_units_Z 4
_cell_length_a 19.225(8)
_cell_length_b 10.950(4)
_cell_length_c 6.047(9)
_cell_measurement_temperature 293(2)
_cell_volume 1273(2)
_computing_structure_refinement 'SHELXL-97 (Sheldrick, 1997)'
_computing_structure_solution 'SHELXS-97 (Sheldrick, 1990)'
_diffrn_ambient_temperature 293(2)
_diffrn_measured_fraction_theta_full 1.000
_diffrn_measured_fraction_theta_max 1.000
_diffrn_radiation_monochromator graphite
_diffrn_radiation_source 'fine-focus sealed tube'
_diffrn_radiation_type MoK\a
_diffrn_radiation_wavelength 0.71069
_diffrn_reflns_av_R_equivalents 0.0000
_diffrn_reflns_av_sigmaI/netI 0.0252
_diffrn_reflns_limit_h_max 24
_diffrn_reflns_limit_h_min 0
_diffrn_reflns_limit_k_max 13
_diffrn_reflns_limit_k_min 0
_diffrn_reflns_limit_l_max 7
_diffrn_reflns_limit_l_min 0
_diffrn_reflns_number 1511
_diffrn_reflns_theta_full 26.92
_diffrn_reflns_theta_max 26.92
_diffrn_reflns_theta_min 2.12
_exptl_absorpt_coefficient_mu 0.240
_exptl_crystal_colour colourles
_exptl_crystal_density_diffrn 1.296
_exptl_crystal_density_method 'not measured'
_exptl_crystal_description block
_exptl_crystal_F_000 528
_exptl_crystal_size_max 0.36
_exptl_crystal_size_mid 0.32
_exptl_crystal_size_min 0.30
_refine_diff_density_max 0.404
_refine_diff_density_min -0.492
_refine_diff_density_rms 0.050
_refine_ls_abs_structure_details 'Flack H D (1983), Acta Cryst. A39, 876-881'
_refine_ls_abs_structure_Flack 0.12(18)
_refine_ls_extinction_coef 0.014(6)
_refine_ls_extinction_expression Fc^*^=kFc[1+0.001xFc^2^\l^3^/sin(2\q)]^-1/4^
_refine_ls_extinction_method SHELXL
_refine_ls_goodness_of_fit_ref 1.057
_refine_ls_hydrogen_treatment mixed
_refine_ls_matrix_type full
_refine_ls_number_parameters 155
_refine_ls_number_reflns 1511
_refine_ls_number_restraints 1
_refine_ls_restrained_S_all 1.056
_refine_ls_R_factor_all 0.0614
_refine_ls_R_factor_gt 0.0483
_refine_ls_shift/su_max 0.006
_refine_ls_shift/su_mean 0.001
_refine_ls_structure_factor_coef Fsqd
_refine_ls_weighting_details 'calc w=1/[\s^2^(Fo^2^)+(0.1095P)^2^+0.1136P] where P=(Fo^2^+2Fc^2^)/3'
_refine_ls_weighting_scheme calc
_refine_ls_wR_factor_gt 0.1457
_refine_ls_wR_factor_ref 0.1540
_reflns_number_gt 1209
_reflns_number_total 1511
_reflns_threshold_expression >2sigma(I)
_cod_data_source_file b508214e.txt
_cod_data_source_block ad
_cod_depositor_comments
;
The following automatic conversions were performed:
'_symmetry_cell_setting' value 'Orthorhombic' changed to 'orthorhombic'
according to '/home/saulius/struct/CIF-dictionaries/cif_core.dic'
dictionary named 'cif_core.dic' version 2.4.1 from 2010-06-29.

Automatic conversion script
Id: cif_fix_enum 1527 2010-12-29 10:47:43Z saulius 
;
_cod_original_sg_symbol_H-M Pna21
_cod_database_code 7150257

loop_
_symmetry_equiv_pos_as_xyz
'x, y, z'
'-x, -y, z+1/2'
'-x+1/2, y+1/2, z+1/2'
'x+1/2, -y+1/2, z'

loop_
_atom_site_label
_atom_site_type_symbol
_atom_site_fract_x
_atom_site_fract_y
_atom_site_fract_z
_atom_site_U_iso_or_equiv
_atom_site_adp_type
_atom_site_occupancy
_atom_site_symmetry_multiplicity
_atom_site_calc_flag
_atom_site_refinement_flags
_atom_site_disorder_assembly
_atom_site_disorder_group
S1 S 0.98053(4) 0.31621(8) 0.5581(2) 0.0554(3) Uani 1 1 d . . .
O1 O 0.78294(15) 0.1623(2) 0.7284(9) 0.0747(11) Uani 1 1 d . . .
N1 N 0.87268(14) 0.2881(3) 0.8476(7) 0.0478(8) Uani 1 1 d . . .
N2 N 0.81079(14) 0.3446(2) 0.5513(9) 0.0558(9) Uani 1 1 d . . .
C1 C 1.01706(16) 0.2182(3) 0.7637(9) 0.0510(10) Uani 1 1 d . . .
C2 C 1.0872(2) 0.1837(3) 0.7291(12) 0.0658(14) Uani 1 1 d . . .
H2 H 1.1109 0.2107 0.6043 0.079 Uiso 1 1 calc R . .
C3 C 1.1201(2) 0.1096(4) 0.8818(14) 0.0783(16) Uani 1 1 d . . .
H3 H 1.1663 0.0877 0.8588 0.094 Uiso 1 1 calc R . .
C4 C 1.0863(2) 0.0677(4) 1.0667(15) 0.0766(15) Uani 1 1 d . . .
H4 H 1.1094 0.0174 1.1665 0.092 Uiso 1 1 calc R . .
C5 C 1.0170(2) 0.1007(4) 1.1047(10) 0.0647(15) Uani 1 1 d . . .
H5 H 0.9943 0.0734 1.2312 0.078 Uiso 1 1 calc R . .
C6 C 0.98154(19) 0.1756(3) 0.9507(9) 0.0534(10) Uani 1 1 d . . .
C7 C 0.9056(2) 0.2013(3) 0.9975(8) 0.0542(11) Uani 1 1 d . . .
H7A H 0.8802 0.1248 0.9905 0.065 Uiso 1 1 calc R . .
H7B H 0.9015 0.2322 1.1473 0.065 Uiso 1 1 calc R . .
C8 C 0.81770(16) 0.2557(3) 0.7079(9) 0.0530(11) Uani 1 1 d . . .
C9 C 0.85692(16) 0.4491(3) 0.5954(9) 0.0499(11) Uani 1 1 d . . .
C10 C 0.91239(16) 0.3834(3) 0.7380(8) 0.0472(9) Uani 1 1 d . . .
H10 H 0.9328 0.4395 0.8462 0.057 Uiso 1 1 calc R . .
C11 C 0.8838(2) 0.5070(4) 0.3840(11) 0.0676(13) Uani 1 1 d . . .
H11A H 0.8459 0.5451 0.3069 0.081 Uiso 1 1 calc R . .
H11B H 0.9041 0.4453 0.2918 0.081 Uiso 1 1 calc R . .
H11C H 0.9182 0.5673 0.4196 0.081 Uiso 1 1 calc R . .
C12 C 0.8194(2) 0.5447(4) 0.7384(11) 0.0703(14) Uani 1 1 d . . .
H12A H 0.8030 0.5070 0.8719 0.084 Uiso 1 1 calc R . .
H12B H 0.7806 0.5775 0.6578 0.084 Uiso 1 1 calc R . .
H12C H 0.8511 0.6094 0.7749 0.084 Uiso 1 1 calc R . .
C13 C 0.7544(2) 0.3493(4) 0.3927(12) 0.0685(13) Uani 1 1 d . . .
H13A H 0.7603 0.4191 0.2984 0.082 Uiso 1 1 calc R . .
H13B H 0.7109 0.3557 0.4697 0.082 Uiso 1 1 calc R . .
H13C H 0.7546 0.2763 0.3048 0.082 Uiso 1 1 calc R . .

loop_
_atom_site_aniso_label
_atom_site_aniso_U_11
_atom_site_aniso_U_22
_atom_site_aniso_U_33
_atom_site_aniso_U_23
_atom_site_aniso_U_13
_atom_site_aniso_U_12
S1 0.0342(4) 0.0503(5) 0.0817(7) 0.0058(6) 0.0077(6) 0.0032(3)
O1 0.0471(14) 0.0493(15) 0.128(3) 0.007(2) 0.003(2) -0.0196(12)
N1 0.0317(12) 0.0359(13) 0.076(2) 0.0010(15) 0.0073(16) -0.0022(10)
N2 0.0347(12) 0.0383(14) 0.094(3) 0.001(2) -0.010(2) -0.0055(10)
C1 0.0330(16) 0.0361(16) 0.084(3) -0.001(2) -0.001(2) -0.0012(12)
C2 0.0361(17) 0.052(2) 0.110(4) -0.003(3) 0.004(3) 0.0053(15)
C3 0.0414(19) 0.062(2) 0.131(5) -0.006(3) -0.005(3) 0.0120(18)
C4 0.056(2) 0.054(2) 0.120(4) 0.004(4) -0.022(4) 0.0083(18)
C5 0.057(2) 0.046(2) 0.091(4) 0.005(2) -0.008(3) 0.0083(17)
C6 0.0404(18) 0.0378(18) 0.082(3) -0.004(2) 0.000(2) 0.0001(14)
C7 0.0439(18) 0.0429(17) 0.076(3) 0.0030(19) 0.0053(19) 0.0041(14)
C8 0.0321(14) 0.0440(18) 0.083(3) 0.000(2) 0.008(2) -0.0026(14)
C9 0.0325(14) 0.0328(15) 0.084(3) 0.0006(19) -0.0047(19) -0.0028(11)
C10 0.0312(14) 0.0339(15) 0.077(3) -0.0006(19) 0.0013(18) -0.0029(12)
C11 0.050(2) 0.053(2) 0.101(4) 0.014(3) -0.003(3) -0.0016(17)
C12 0.058(2) 0.0463(19) 0.107(4) -0.016(3) -0.011(3) 0.0149(17)
C13 0.0407(18) 0.064(2) 0.101(4) 0.001(3) -0.015(3) -0.0074(18)

loop_
_atom_type_symbol
_atom_type_description
_atom_type_scat_dispersion_real
_atom_type_scat_dispersion_imag
_atom_type_scat_source
C C 0.0033 0.0016 'International Tables Vol C Tables 4.2.6.8 and 6.1.1.4'
H H 0.0000 0.0000 'International Tables Vol C Tables 4.2.6.8 and 6.1.1.4'
N N 0.0061 0.0033 'International Tables Vol C Tables 4.2.6.8 and 6.1.1.4'
O O 0.0106 0.0060 'International Tables Vol C Tables 4.2.6.8 and 6.1.1.4'
S S 0.1246 0.1234 'International Tables Vol C Tables 4.2.6.8 and 6.1.1.4'

loop_
_geom_angle_atom_site_label_1
_geom_angle_atom_site_label_2
_geom_angle_atom_site_label_3
_geom_angle
_geom_angle_site_symmetry_1
_geom_angle_site_symmetry_3
_geom_angle_publ_flag
C1 S1 C10 96.2(2) . . ?
C8 N1 C10 107.7(4) . . ?
C8 N1 C7 122.5(3) . . ?
C10 N1 C7 121.6(3) . . ?
C8 N2 C13 123.9(3) . . ?
C8 N2 C9 111.7(4) . . ?
C13 N2 C9 122.9(4) . . ?
C6 C1 C2 119.6(5) . . ?
C6 C1 S1 124.8(3) . . ?
C2 C1 S1 115.6(4) . . ?
C3 C2 C1 119.6(6) . . ?
C3 C2 H2 120.2 . . ?
C1 C2 H2 120.2 . . ?
C4 C3 C2 121.5(4) . . ?
C4 C3 H3 119.2 . . ?
C2 C3 H3 119.2 . . ?
C3 C4 C5 119.9(6) . . ?
C3 C4 H4 120.0 . . ?
C5 C4 H4 120.0 . . ?
C4 C5 C6 120.0(6) . . ?
C4 C5 H5 120.0 . . ?
C6 C5 H5 120.0 . . ?
C1 C6 C5 119.3(3) . . ?
C1 C6 C7 124.0(4) . . ?
C5 C6 C7 116.7(4) . . ?
N1 C7 C6 115.0(4) . . ?
N1 C7 H7A 108.5 . . ?
C6 C7 H7A 108.5 . . ?
N1 C7 H7B 108.5 . . ?
C6 C7 H7B 108.5 . . ?
H7A C7 H7B 107.5 . . ?
O1 C8 N2 127.7(5) . . ?
O1 C8 N1 124.2(5) . . ?
N2 C8 N1 108.1(3) . . ?
N2 C9 C11 112.2(5) . . ?
N2 C9 C12 110.4(3) . . ?
C11 C9 C12 110.4(4) . . ?
N2 C9 C10 98.9(3) . . ?
C11 C9 C10 115.4(3) . . ?
C12 C9 C10 109.0(4) . . ?
N1 C10 C9 103.0(3) . . ?
N1 C10 S1 110.7(2) . . ?
C9 C10 S1 110.1(3) . . ?
N1 C10 H10 110.9 . . ?
C9 C10 H10 110.9 . . ?
S1 C10 H10 110.9 . . ?
C9 C11 H11A 109.5 . . ?
C9 C11 H11B 109.5 . . ?
H11A C11 H11B 109.5 . . ?
C9 C11 H11C 109.5 . . ?
H11A C11 H11C 109.5 . . ?
H11B C11 H11C 109.5 . . ?
C9 C12 H12A 109.5 . . ?
C9 C12 H12B 109.5 . . ?
H12A C12 H12B 109.5 . . ?
C9 C12 H12C 109.5 . . ?
H12A C12 H12C 109.5 . . ?
H12B C12 H12C 109.5 . . ?
N2 C13 H13A 109.5 . . ?
N2 C13 H13B 109.5 . . ?
H13A C13 H13B 109.5 . . ?
N2 C13 H13C 109.5 . . ?
H13A C13 H13C 109.5 . . ?
H13B C13 H13C 109.5 . . ?

loop_
_geom_bond_atom_site_label_1
_geom_bond_atom_site_label_2
_geom_bond_distance
_geom_bond_site_symmetry_2
_geom_bond_publ_flag
S1 C1 1.786(5) . ?
S1 C10 1.855(4) . ?
O1 C8 1.228(4) . ?
N1 C8 1.399(5) . ?
N1 C10 1.452(5) . ?
N1 C7 1.458(5) . ?
N2 C8 1.364(7) . ?
N2 C13 1.448(7) . ?
N2 C9 1.472(4) . ?
C1 C6 1.401(7) . ?
C1 C2 1.415(5) . ?
C2 C3 1.383(8) . ?
C2 H2 0.9300 . ?
C3 C4 1.372(10) . ?
C3 H3 0.9300 . ?
C4 C5 1.399(6) . ?
C4 H4 0.9300 . ?
C5 C6 1.416(7) . ?
C5 H5 0.9300 . ?
C6 C7 1.514(5) . ?
C7 H7A 0.9700 . ?
C7 H7B 0.9700 . ?
C9 C11 1.518(7) . ?
C9 C12 1.538(6) . ?
C9 C10 1.548(5) . ?
C10 H10 0.9800 . ?
C11 H11A 0.9600 . ?
C11 H11B 0.9600 . ?
C11 H11C 0.9600 . ?
C12 H12A 0.9600 . ?
C12 H12B 0.9600 . ?
C12 H12C 0.9600 . ?
C13 H13A 0.9600 . ?
C13 H13B 0.9600 . ?
C13 H13C 0.9600 . ?

loop_
_geom_torsion_atom_site_label_1
_geom_torsion_atom_site_label_2
_geom_torsion_atom_site_label_3
_geom_torsion_atom_site_label_4
_geom_torsion
_geom_torsion_site_symmetry_1
_geom_torsion_site_symmetry_2
_geom_torsion_site_symmetry_3
_geom_torsion_site_symmetry_4
_geom_torsion_publ_flag
C10 S1 C1 C6 23.8(4) . . . . ?
C10 S1 C1 C2 -155.9(4) . . . . ?
C6 C1 C2 C3 -0.9(7) . . . . ?
S1 C1 C2 C3 178.9(4) . . . . ?
C1 C2 C3 C4 0.4(8) . . . . ?
C2 C3 C4 C5 -0.5(9) . . . . ?
C3 C4 C5 C6 1.1(8) . . . . ?
C2 C1 C6 C5 1.4(6) . . . . ?
S1 C1 C6 C5 -178.4(3) . . . . ?
C2 C1 C6 C7 -176.6(4) . . . . ?
S1 C1 C6 C7 3.6(6) . . . . ?
C4 C5 C6 C1 -1.5(7) . . . . ?
C4 C5 C6 C7 176.7(5) . . . . ?
C8 N1 C7 C6 116.5(4) . . . . ?
C10 N1 C7 C6 -28.1(5) . . . . ?
C1 C6 C7 N1 -7.7(6) . . . . ?
C5 C6 C7 N1 174.3(4) . . . . ?
C13 N2 C8 O1 7.1(8) . . . . ?
C9 N2 C8 O1 173.6(4) . . . . ?
C13 N2 C8 N1 -172.9(4) . . . . ?
C9 N2 C8 N1 -6.4(5) . . . . ?
C10 N1 C8 O1 164.5(4) . . . . ?
C7 N1 C8 O1 15.7(6) . . . . ?
C10 N1 C8 N2 -15.5(4) . . . . ?
C7 N1 C8 N2 -164.3(4) . . . . ?
C8 N2 C9 C11 145.6(4) . . . . ?
C13 N2 C9 C11 -47.7(6) . . . . ?
C8 N2 C9 C12 -90.8(4) . . . . ?
C13 N2 C9 C12 75.8(7) . . . . ?
C8 N2 C9 C10 23.4(5) . . . . ?
C13 N2 C9 C10 -169.9(4) . . . . ?
C8 N1 C10 C9 29.6(4) . . . . ?
C7 N1 C10 C9 178.7(4) . . . . ?
C8 N1 C10 S1 -88.1(3) . . . . ?
C7 N1 C10 S1 61.0(5) . . . . ?
N2 C9 C10 N1 -30.8(4) . . . . ?
C11 C9 C10 N1 -150.6(4) . . . . ?
C12 C9 C10 N1 84.6(4) . . . . ?
N2 C9 C10 S1 87.4(3) . . . . ?
C11 C9 C10 S1 -32.4(4) . . . . ?
C12 C9 C10 S1 -157.3(3) . . . . ?
C1 S1 C10 N1 -51.4(3) . . . . ?
C1 S1 C10 C9 -164.7(2) . . . . ?

loop_
_cod_related_entry_id
_cod_related_entry_database
_cod_related_entry_code
1 ChemSpider 9883310
